data_4317103
loop_
_publ_author_name
'Yao-Rong Zheng'
'Zhigang Zhao'
'Hyunuk Kim'
'Ming Wang'
'Koushik Ghosh'
'J. Bryant Pollock'
'Ki-Whan Chi'
'Peter J. Stang'

_publ_section_title
;
 Coordination-Driven Self-Assembly of Truncated Tetrahedra Capable of
 Encapsulating 1,3,5-Triphenylbenzene
;
_journal_name_full 'Inorganic Chemistry'
_journal_page_first 10238
_journal_page_last 10240
_journal_paper_doi 10.1021/ic1018373
_journal_volume 49
_journal_year 2010
_chemical_formula_sum 'C108 H138 F36 N6 P12 Pt3'
_chemical_formula_weight 3161.15
_chemical_name_systematic
; 
 ? 
;
_space_group_IT_number 114
_symmetry_cell_setting tetragonal
_symmetry_space_group_name_Hall 'P -4 2n'
_symmetry_space_group_name_H-M 'P -4 21 c'
_atom_sites_solution_hydrogens geom
_atom_sites_solution_primary direct
_atom_sites_solution_secondary difmap
_audit_creation_method SHELXL-97
_cell_angle_alpha 90.00
_cell_angle_beta 90.00
_cell_angle_gamma 90.00
_cell_formula_units_Z 8
_cell_length_a 32.987(5)
_cell_length_b 32.987(5)
_cell_length_c 31.918(6)
_cell_measurement_reflns_used 1.56
_cell_measurement_temperature 90(2)
_cell_measurement_theta_max 23131
_cell_measurement_theta_min 30.37
_cell_volume 34731(10)
_computing_cell_refinement HKL2000
_computing_data_collection 'ADSC Quantum-210 ADX Program'
_computing_data_reduction HKL2000
_computing_molecular_graphics 'Materials Studio 5.0'
_computing_publication_material 'Materials Studio 5.0'
_computing_structure_refinement 'SHELXL-97 (Sheldrick, 1997)'
_computing_structure_solution 'SHELXS-97 (Sheldrick, 1990)'
_diffrn_ambient_temperature 90(2)
_diffrn_measured_fraction_theta_full 0.990
_diffrn_measured_fraction_theta_max 0.913
_diffrn_measurement_device_type 'CCD area detector'
_diffrn_measurement_method 'omega scan'
_diffrn_radiation_monochromator 'Si(111) double crystal monochromator'
_diffrn_radiation_source 'bending magnet 6B MX beamline'
_diffrn_radiation_type synchrotron
_diffrn_radiation_wavelength 0.90000
_diffrn_reflns_av_R_equivalents 0.0674
_diffrn_reflns_av_sigmaI/netI 0.0365
_diffrn_reflns_limit_h_max 36
_diffrn_reflns_limit_h_min -36
_diffrn_reflns_limit_k_max 37
_diffrn_reflns_limit_k_min -36
_diffrn_reflns_limit_l_max 32
_diffrn_reflns_limit_l_min -32
_diffrn_reflns_number 154346
_diffrn_reflns_theta_full 25.00
_diffrn_reflns_theta_max 30.37
_diffrn_reflns_theta_min 1.56
_exptl_absorpt_coefficient_mu 4.137
_exptl_absorpt_correction_T_max 0.3024
_exptl_absorpt_correction_T_min 0.2754
_exptl_absorpt_correction_type multi-scan
_exptl_absorpt_process_details HKL2000
_exptl_crystal_density_diffrn 1.209
_exptl_crystal_density_method 'not measured'
_exptl_crystal_description block
_exptl_crystal_F_000 12528
_exptl_crystal_size_max 0.42
_exptl_crystal_size_mid 0.42
_exptl_crystal_size_min 0.38
_refine_diff_density_max 2.491
_refine_diff_density_min -1.069
_refine_diff_density_rms 0.197
_refine_ls_abs_structure_details 'Flack H D (1983), Acta Cryst. A39, 876-881'
_refine_ls_abs_structure_Flack 0.015(6)
_refine_ls_extinction_coef 0.00123(6)
_refine_ls_extinction_expression Fc^*^=kFc[1+0.001xFc^2^\l^3^/sin(2\q)]^-1/4^
_refine_ls_extinction_method SHELXL
_refine_ls_goodness_of_fit_ref 1.060
_refine_ls_hydrogen_treatment constr
_refine_ls_matrix_type full
_refine_ls_number_parameters 1487
_refine_ls_number_reflns 23131
_refine_ls_number_restraints 3157
_refine_ls_restrained_S_all 1.047
_refine_ls_R_factor_all 0.0981
_refine_ls_R_factor_gt 0.0841
_refine_ls_shift/su_max 0.001
_refine_ls_shift/su_mean 0.000
_refine_ls_structure_factor_coef Fsqd
_refine_ls_weighting_details 'calc w=1/[\s^2^(Fo^2^)+(0.1794P)^2^+44.2231P] where P=(Fo^2^+2Fc^2^)/3'
_refine_ls_weighting_scheme calc
_refine_ls_wR_factor_gt 0.2244
_refine_ls_wR_factor_ref 0.2396
_reflns_number_gt 19314
_reflns_number_total 23131
_reflns_threshold_expression >2sigma(I)
_cod_data_source_file ic1018373_si_001.cif
_cod_data_source_block p-421c
_cod_depositor_comments
;
The following automatic conversions were performed:

'_symmetry_cell_setting' value 'Tetragonal' changed to 'tetragonal'
according to the built-in table from CIF Core dictionary named
'cif_core.dic' version 2.4.1 from 2010-06-29.

Automatic conversion script
Id: cif_fix_values 1646 2011-03-28 12:23:43Z adriana 
;
_cod_original_cell_volume 34730(10)
_cod_database_code 4317103

loop_
_symmetry_equiv_pos_as_xyz
'x, y, z'
'-x, -y, z'
'y, -x, -z'
'-y, x, -z'
'-x+1/2, y+1/2, -z+1/2'
'x+1/2, -y+1/2, -z+1/2'
'-y+1/2, -x+1/2, z+1/2'
'y+1/2, x+1/2, z+1/2'

loop_
_atom_site_label
_atom_site_type_symbol
_atom_site_fract_x
_atom_site_fract_y
_atom_site_fract_z
_atom_site_U_iso_or_equiv
_atom_site_adp_type
_atom_site_occupancy
_atom_site_symmetry_multiplicity
_atom_site_calc_flag
_atom_site_refinement_flags
_atom_site_disorder_assembly
_atom_site_disorder_group
Pt1 Pt -0.179959(15) -0.249469(18) -0.354572(18) 0.0708(2) Uani 1 1 d U . .
Pt2 Pt -0.33512(2) -0.466767(18) -0.10950(2) 0.0876(3) Uani 1 1 d U . .
Pt3 Pt -0.895791(18) -0.36608(3) -0.36789(3) 0.1012(3) Uani 1 1 d DU . .
N1 N -0.3713(4) -0.4363(3) -0.1538(3) 0.072(2) Uani 1 1 d U . .
N2 N -0.8352(3) -0.3483(4) -0.3629(4) 0.086(3) Uani 1 1 d U . .
N3 N -0.2418(3) -0.2576(4) -0.3559(3) 0.079(2) Uani 1 1 d U . .
N4 N -0.7101(4) -0.1836(3) -0.5943(3) 0.076(3) Uani 1 1 d U . .
N5 N -0.6538(3) -0.4853(3) -0.1504(4) 0.081(3) Uani 1 1 d U . .
N6 N -0.3980(5) -0.1290(4) -0.5820(5) 0.103(4) Uani 1 1 d U . .
C1 C -0.4663(4) -0.4040(4) -0.2745(4) 0.072(3) Uani 1 1 d U . .
H1A H -0.4667 -0.4327 -0.2715 0.087 Uiso 1 1 calc R . .
C2 C -0.4425(4) -0.3814(4) -0.2469(4) 0.072(3) Uani 1 1 d U . .
C3 C -0.4170(4) -0.4003(4) -0.2146(4) 0.068(3) Uani 1 1 d U . .
C4 C -0.4435(4) -0.3390(4) -0.2516(4) 0.073(3) Uani 1 1 d U . .
H4B H -0.4277 -0.3224 -0.2336 0.088 Uiso 1 1 calc R . .
C5 C -0.4893(4) -0.3863(4) -0.3059(4) 0.076(3) Uani 1 1 d U . .
H5B H -0.5046 -0.4025 -0.3248 0.091 Uiso 1 1 calc R . .
C6 C -0.4894(4) -0.3451(4) -0.3092(4) 0.070(3) Uani 1 1 d U . .
C7 C -0.4674(4) -0.3213(4) -0.2826(4) 0.073(3) Uani 1 1 d U . .
H7A H -0.4684 -0.2927 -0.2851 0.087 Uiso 1 1 calc R . .
C8 C -0.5152(4) -0.3244(4) -0.3421(4) 0.073(3) Uani 1 1 d U . .
C9 C -0.5705(4) -0.3490(4) -0.2700(4) 0.068(3) Uani 1 1 d U . .
H9A H -0.5560 -0.3251 -0.2627 0.081 Uiso 1 1 calc R . .
C10 C -0.5762(3) -0.3570(5) -0.3117(4) 0.072(3) Uani 1 1 d U . .
C11 C -0.6070(4) -0.4093(4) -0.2485(4) 0.067(3) Uani 1 1 d U . .
C12 C -0.6220(4) -0.4338(4) -0.2140(4) 0.069(3) Uani 1 1 d U . .
C13 C -0.6135(4) -0.4174(5) -0.2887(4) 0.080(3) Uani 1 1 d U . .
H13A H -0.6296 -0.4402 -0.2960 0.096 Uiso 1 1 calc R . .
C14 C -0.5971(4) -0.3926(5) -0.3210(5) 0.086(3) Uani 1 1 d U . .
H14A H -0.6004 -0.4005 -0.3495 0.103 Uiso 1 1 calc R . .
C15 C -0.5560(3) -0.3318(4) -0.3440(4) 0.068(3) Uani 1 1 d U . .
C16 C -0.4971(4) -0.3001(4) -0.3736(4) 0.074(3) Uani 1 1 d U . .
C17 C -0.3766(4) -0.3935(5) -0.2123(4) 0.079(3) Uani 1 1 d U . .
H17A H -0.3634 -0.3767 -0.2323 0.095 Uiso 1 1 calc R . .
C18 C -0.4110(5) -0.4439(5) -0.1554(4) 0.084(3) Uani 1 1 d U . .
H18A H -0.4230 -0.4618 -0.1356 0.101 Uiso 1 1 calc R . .
C19 C -0.4349(4) -0.4255(4) -0.1860(4) 0.076(3) Uani 1 1 d U . .
H19A H -0.4633 -0.4303 -0.1871 0.091 Uiso 1 1 calc R . .
C20 C -0.3549(4) -0.4116(4) -0.1803(4) 0.072(3) Uani 1 1 d U . .
H20A H -0.3269 -0.4056 -0.1776 0.087 Uiso 1 1 calc R . .
C21 C -0.5859(4) -0.2673(4) -0.4379(4) 0.075(3) Uani 1 1 d U . .
C22 C -0.5193(4) -0.2813(4) -0.4043(4) 0.073(3) Uani 1 1 d U . .
C23 C -0.5799(4) -0.3120(4) -0.3762(4) 0.069(3) Uani 1 1 d U . .
C24 C -0.4485(7) -0.2423(6) -0.4883(6) 0.122(6) Uani 1 1 d U . .
H24A H -0.4262 -0.2524 -0.5039 0.146 Uiso 1 1 calc R . .
C25 C -0.4590(5) -0.2018(5) -0.4926(5) 0.089(4) Uani 1 1 d U . .
C26 C -0.4849(6) -0.1873(5) -0.4632(5) 0.108(5) Uani 1 1 d U . .
H26A H -0.4897 -0.1590 -0.4616 0.130 Uiso 1 1 calc R . .
C27 C -0.5047(6) -0.2131(5) -0.4353(5) 0.094(4) Uani 1 1 d U . .
H27A H -0.5230 -0.2017 -0.4156 0.113 Uiso 1 1 calc R . .
C28 C -0.4991(4) -0.2531(4) -0.4351(4) 0.071(3) Uani 1 1 d U . .
C29 C -0.4697(6) -0.2692(6) -0.4615(6) 0.115(5) Uani 1 1 d U . .
H29A H -0.4639 -0.2974 -0.4615 0.138 Uiso 1 1 calc R . .
C30 C -0.4513(4) -0.2929(5) -0.3728(4) 0.074(3) Uani 1 1 d U . .
C31 C -0.4245(4) -0.3256(5) -0.3743(4) 0.081(3) Uani 1 1 d U . .
H31A H -0.4344 -0.3524 -0.3783 0.097 Uiso 1 1 calc R . .
C32 C -0.4376(4) -0.2527(5) -0.3661(5) 0.088(3) Uani 1 1 d U . .
H32A H -0.4562 -0.2310 -0.3632 0.106 Uiso 1 1 calc R . .
C33 C -0.3949(4) -0.2461(5) -0.3639(4) 0.082(3) Uani 1 1 d U . .
H33A H -0.3845 -0.2194 -0.3613 0.098 Uiso 1 1 calc R . .
C34 C -0.3835(4) -0.3187(5) -0.3700(4) 0.079(3) Uani 1 1 d U . .
H34A H -0.3651 -0.3408 -0.3700 0.095 Uiso 1 1 calc R . .
C35 C -0.3690(4) -0.2788(5) -0.3656(4) 0.075(3) Uani 1 1 d U . .
C36 C -0.5615(4) -0.2881(4) -0.4054(4) 0.070(3) Uani 1 1 d U . .
C37 C -0.6242(4) -0.3181(5) -0.3772(4) 0.072(3) Uani 1 1 d U . .
C38 C -0.6841(4) -0.3548(6) -0.3948(5) 0.093(4) Uani 1 1 d U . .
H38A H -0.6965 -0.3773 -0.4084 0.111 Uiso 1 1 calc R . .
C39 C -0.6427(4) -0.3507(5) -0.3964(5) 0.090(4) Uani 1 1 d U . .
H39A H -0.6268 -0.3703 -0.4106 0.107 Uiso 1 1 calc R . .
C40 C -0.6909(4) -0.2942(5) -0.3534(5) 0.085(3) Uani 1 1 d U . .
H40A H -0.7073 -0.2753 -0.3386 0.102 Uiso 1 1 calc R . .
C41 C -0.7086(4) -0.3266(5) -0.3738(4) 0.079(3) Uani 1 1 d U . .
C42 C -0.7527(4) -0.3333(5) -0.3697(4) 0.082(3) Uani 1 1 d U . .
C43 C -0.6037(4) -0.4377(4) -0.1771(4) 0.074(3) Uani 1 1 d U . .
H43A H -0.5793 -0.4232 -0.1720 0.089 Uiso 1 1 calc R . .
C44 C -0.6594(5) -0.4569(5) -0.2190(5) 0.088(3) Uani 1 1 d U . .
H44A H -0.6744 -0.4555 -0.2443 0.106 Uiso 1 1 calc R . .
C45 C -0.7658(4) -0.3713(6) -0.3536(5) 0.097(4) Uani 1 1 d U . .
H45A H -0.7471 -0.3919 -0.3458 0.116 Uiso 1 1 calc R . .
C46 C -0.8093(5) -0.3770(6) -0.3495(6) 0.105(4) Uani 1 1 d U . .
H46A H -0.8195 -0.4012 -0.3372 0.126 Uiso 1 1 calc R . .
C47 C -0.8210(4) -0.3127(6) -0.3755(5) 0.098(4) Uani 1 1 d U . .
H47A H -0.8403 -0.2919 -0.3805 0.117 Uiso 1 1 calc R . .
C48 C -0.2651(4) -0.2334(5) -0.3790(5) 0.084(3) Uani 1 1 d U . .
H48A H -0.2530 -0.2111 -0.3933 0.101 Uiso 1 1 calc R . .
C49 C -0.3240(4) -0.2718(4) -0.3608(4) 0.071(3) Uani 1 1 d U . .
C50 C -0.3016(4) -0.2952(5) -0.3362(4) 0.073(3) Uani 1 1 d U . .
H50A H -0.3135 -0.3165 -0.3205 0.088 Uiso 1 1 calc R . .
C51 C -0.6712(4) -0.1894(4) -0.6030(4) 0.077(3) Uani 1 1 d U . .
H51A H -0.6619 -0.1843 -0.6307 0.093 Uiso 1 1 calc R . .
C52 C -0.7247(5) -0.1899(5) -0.5568(4) 0.086(4) Uani 1 1 d U . .
H52A H -0.7527 -0.1853 -0.5517 0.104 Uiso 1 1 calc R . .
C53 C -0.6435(5) -0.2027(5) -0.5734(5) 0.084(3) Uani 1 1 d U . .
H53 H -0.6154 -0.2053 -0.5795 0.101 Uiso 1 1 calc R . .
C54 C -0.6603(4) -0.2123(4) -0.5320(4) 0.078(3) Uani 1 1 d U . .
C55 C -0.6324(4) -0.2289(5) -0.4995(5) 0.083(3) Uani 1 1 d U . .
C56 C -0.6197(4) -0.4626(4) -0.1455(4) 0.078(3) Uani 1 1 d U . .
H56A H -0.6060 -0.4637 -0.1194 0.094 Uiso 1 1 calc R . .
C57 C -0.6487(4) -0.2892(5) -0.3545(5) 0.084(3) Uani 1 1 d U . .
H57A H -0.6364 -0.2671 -0.3405 0.101 Uiso 1 1 calc R . .
C58 C -0.7820(4) -0.3033(5) -0.3819(5) 0.093(4) Uani 1 1 d U . .
H58A H -0.7741 -0.2781 -0.3938 0.111 Uiso 1 1 calc R . .
C59 C -0.2586(4) -0.2874(5) -0.3338(5) 0.080(3) Uani 1 1 d U . .
H59A H -0.2421 -0.3038 -0.3162 0.096 Uiso 1 1 calc R . .
C60 C -0.4387(5) -0.1777(6) -0.5232(6) 0.099(4) Uani 1 1 d U . .
C61 C -0.3990(7) -0.1668(7) -0.5170(6) 0.122(5) Uani 1 1 d U . .
H61 H -0.3856 -0.1744 -0.4918 0.147 Uiso 1 1 calc R . .
C62 C -0.5845(5) -0.2803(6) -0.4787(5) 0.096(4) Uani 1 1 d U . .
H62A H -0.5684 -0.3031 -0.4858 0.115 Uiso 1 1 calc R . .
C63 C -0.6113(5) -0.2332(5) -0.4278(5) 0.090(4) Uani 1 1 d U . .
H63A H -0.6118 -0.2230 -0.4000 0.108 Uiso 1 1 calc R . .
C64 C -0.7002(5) -0.2032(5) -0.5244(4) 0.085(3) Uani 1 1 d U . .
H64A H -0.7109 -0.2059 -0.4969 0.102 Uiso 1 1 calc R . .
C65 C -0.6062(5) -0.2607(5) -0.5096(5) 0.093(4) Uani 1 1 d U . .
H65A H -0.6034 -0.2690 -0.5380 0.111 Uiso 1 1 calc R . .
C66 C -0.5845(4) -0.3733(4) -0.2380(4) 0.063(2) Uani 1 1 d U . .
H66A H -0.5793 -0.3665 -0.2096 0.076 Uiso 1 1 calc R . .
C67 C -0.3078(4) -0.2399(5) -0.3829(5) 0.085(4) Uani 1 1 d U . .
H67A H -0.3242 -0.2230 -0.4000 0.102 Uiso 1 1 calc R . .
C68 C -0.6726(4) -0.4810(4) -0.1862(5) 0.082(3) Uani 1 1 d U . .
H68A H -0.6972 -0.4955 -0.1900 0.099 Uiso 1 1 calc R . .
C69 C -0.6351(5) -0.2150(5) -0.4582(5) 0.088(4) Uani 1 1 d U . .
H69A H -0.6529 -0.1934 -0.4511 0.106 Uiso 1 1 calc R . .
C70 C -0.4357(7) -0.1370(9) -0.5858(9) 0.158(8) Uani 1 1 d U . .
H70A H -0.4504 -0.1282 -0.6097 0.190 Uiso 1 1 calc R . .
C71 C -0.4560(8) -0.1604(9) -0.5523(8) 0.162(8) Uani 1 1 d U . .
H71A H -0.4847 -0.1622 -0.5533 0.195 Uiso 1 1 calc R . .
C72 C -0.3779(7) -0.1442(7) -0.5480(6) 0.123(5) Uani 1 1 d U . .
H72A H -0.3496 -0.1396 -0.5451 0.147 Uiso 1 1 calc R . .
P1 P -0.11152(10) -0.24861(13) -0.36282(13) 0.0874(10) Uani 1 1 d DU . .
C1P C -0.0938(6) -0.2995(4) -0.3675(6) 0.119(5) Uani 1 1 d DU . .
H1PA H -0.1081 -0.3126 -0.3911 0.143 Uiso 1 1 calc R . .
H1PB H -0.0646 -0.2988 -0.3744 0.143 Uiso 1 1 calc R . .
C2P C -0.0996(7) -0.3252(6) -0.3286(6) 0.123(5) Uani 1 1 d DU . .
H2PA H -0.0892 -0.3526 -0.3339 0.184 Uiso 1 1 calc R . .
H2PB H -0.1285 -0.3267 -0.3218 0.184 Uiso 1 1 calc R . .
H2PC H -0.0849 -0.3131 -0.3051 0.184 Uiso 1 1 calc R . .
C3P C -0.1001(5) -0.2230(6) -0.4124(5) 0.115(4) Uani 1 1 d DU . .
H3PA H -0.0703 -0.2198 -0.4144 0.138 Uiso 1 1 calc R . .
H3PB H -0.1086 -0.2409 -0.4356 0.138 Uiso 1 1 calc R . .
C4P C -0.1196(7) -0.1813(6) -0.4191(7) 0.132(6) Uani 1 1 d DU . .
H4PA H -0.1123 -0.1711 -0.4469 0.198 Uiso 1 1 calc R . .
H4PB H -0.1098 -0.1624 -0.3977 0.198 Uiso 1 1 calc R . .
H4PC H -0.1491 -0.1838 -0.4170 0.198 Uiso 1 1 calc R . .
C5P C -0.0792(3) -0.2244(6) -0.3256(5) 0.097(4) Uani 1 1 d DU . .
H5PA H -0.0866 -0.1954 -0.3241 0.117 Uiso 1 1 calc R . .
H5PB H -0.0844 -0.2364 -0.2977 0.117 Uiso 1 1 calc R . .
C6P C -0.0343(4) -0.2274(6) -0.3345(5) 0.096(4) Uani 1 1 d DU . .
H6PA H -0.0191 -0.2133 -0.3125 0.145 Uiso 1 1 calc R . .
H6PB H -0.0284 -0.2149 -0.3617 0.145 Uiso 1 1 calc R . .
H6PC H -0.0262 -0.2560 -0.3352 0.145 Uiso 1 1 calc R . .
P2 P -0.18587(10) -0.20610(11) -0.29937(11) 0.0730(8) Uani 1 1 d DU . .
C7P C -0.2385(3) -0.2005(5) -0.2821(4) 0.085(3) Uani 1 1 d DU . .
H7PA H -0.2550 -0.1911 -0.3062 0.102 Uiso 1 1 calc R . .
H7PB H -0.2489 -0.2275 -0.2737 0.102 Uiso 1 1 calc R . .
C8P C -0.2444(5) -0.1712(5) -0.2458(5) 0.097(4) Uani 1 1 d DU . .
H8PA H -0.2731 -0.1709 -0.2376 0.145 Uiso 1 1 calc R . .
H8PB H -0.2362 -0.1439 -0.2545 0.145 Uiso 1 1 calc R . .
H8PC H -0.2278 -0.1799 -0.2220 0.145 Uiso 1 1 calc R . .
C9P C -0.1719(4) -0.1544(3) -0.3121(4) 0.080(3) Uani 1 1 d DU . .
H9PA H -0.1728 -0.1381 -0.2860 0.096 Uiso 1 1 calc R . .
H9PB H -0.1435 -0.1543 -0.3221 0.096 Uiso 1 1 calc R . .
C10P C -0.1981(5) -0.1336(5) -0.3449(5) 0.101(4) Uani 1 1 d DU . .
H10A H -0.1883 -0.1059 -0.3494 0.151 Uiso 1 1 calc R . .
H10B H -0.2263 -0.1328 -0.3351 0.151 Uiso 1 1 calc R . .
H10C H -0.1967 -0.1488 -0.3712 0.151 Uiso 1 1 calc R . .
C11P C -0.1579(4) -0.2207(4) -0.2535(4) 0.082(3) Uani 1 1 d DU . .
H11A H -0.1285 -0.2192 -0.2595 0.099 Uiso 1 1 calc R . .
H11B H -0.1639 -0.2015 -0.2304 0.099 Uiso 1 1 calc R . .
C12P C -0.1688(5) -0.2640(4) -0.2395(5) 0.083(3) Uani 1 1 d DU . .
H12A H -0.1528 -0.2712 -0.2146 0.125 Uiso 1 1 calc R . .
H12B H -0.1626 -0.2831 -0.2621 0.125 Uiso 1 1 calc R . .
H12C H -0.1977 -0.2654 -0.2327 0.125 Uiso 1 1 calc R . .
P3 P -0.33548(18) -0.41080(13) -0.06765(15) 0.1104(15) Uani 1 1 d DU . .
C13P C -0.3656(6) -0.4220(9) -0.0213(5) 0.151(6) Uani 1 1 d DU . .
H13B H -0.3531 -0.4451 -0.0063 0.181 Uiso 1 1 calc R . .
H13C H -0.3648 -0.3982 -0.0023 0.181 Uiso 1 1 calc R . .
C14P C -0.4100(7) -0.4322(11) -0.0311(11) 0.199(9) Uani 1 1 d DU . .
H14B H -0.4246 -0.4375 -0.0049 0.299 Uiso 1 1 calc R . .
H14C H -0.4112 -0.4564 -0.0490 0.299 Uiso 1 1 calc R . .
H14D H -0.4227 -0.4094 -0.0457 0.299 Uiso 1 1 calc R . .
C15P C -0.3614(8) -0.3680(5) -0.0915(5) 0.129(6) Uani 1 1 d DU . .
H15A H -0.3441 -0.3579 -0.1146 0.155 Uiso 1 1 calc R . .
H15B H -0.3867 -0.3784 -0.1043 0.155 Uiso 1 1 calc R . .
C16P C -0.3726(7) -0.3321(5) -0.0644(6) 0.124(5) Uani 1 1 d DU . .
H16A H -0.3874 -0.3121 -0.0813 0.186 Uiso 1 1 calc R . .
H16B H -0.3479 -0.3196 -0.0533 0.186 Uiso 1 1 calc R . .
H16C H -0.3897 -0.3411 -0.0412 0.186 Uiso 1 1 calc R . .
C17P C -0.2888(5) -0.3907(6) -0.0486(6) 0.124(5) Uani 1 1 d DU . .
H17B H -0.2940 -0.3691 -0.0278 0.148 Uiso 1 1 calc R . .
H17C H -0.2727 -0.4123 -0.0350 0.148 Uiso 1 1 calc R . .
P4 P -0.2964(2) -0.50721(16) -0.06822(19) 0.137(2) Uani 1 1 d DU . .
C19P C -0.2601(8) -0.5323(10) -0.1018(8) 0.191(7) Uani 1 1 d DU . .
H19B H -0.2457 -0.5545 -0.0873 0.230 Uiso 1 1 calc R . .
H19C H -0.2726 -0.5425 -0.1279 0.230 Uiso 1 1 calc R . .
C18P C -0.2660(8) -0.3736(9) -0.0859(8) 0.164(8) Uani 1 1 d DU . .
H18B H -0.2404 -0.3618 -0.0764 0.247 Uiso 1 1 calc R . .
H18C H -0.2825 -0.3526 -0.0994 0.247 Uiso 1 1 calc R . .
H18D H -0.2605 -0.3954 -0.1060 0.247 Uiso 1 1 calc R . .
C20P C -0.2324(13) -0.4950(12) -0.1097(14) 0.244(11) Uani 1 1 d DU . .
H20B H -0.2095 -0.5030 -0.1275 0.365 Uiso 1 1 calc R . .
H20C H -0.2221 -0.4848 -0.0829 0.365 Uiso 1 1 calc R . .
H20D H -0.2480 -0.4736 -0.1237 0.365 Uiso 1 1 calc R . .
C21P C -0.3221(9) -0.5535(6) -0.0536(11) 0.188(7) Uani 1 1 d DU . .
H21A H -0.3297 -0.5686 -0.0792 0.226 Uiso 1 1 calc R . .
H21B H -0.3035 -0.5707 -0.0370 0.226 Uiso 1 1 calc R . .
C22P C -0.3602(13) -0.5444(15) -0.0279(14) 0.252(12) Uani 1 1 d DU . .
H22A H -0.3734 -0.5700 -0.0201 0.379 Uiso 1 1 calc R . .
H22B H -0.3789 -0.5280 -0.0446 0.379 Uiso 1 1 calc R . .
H22C H -0.3527 -0.5296 -0.0024 0.379 Uiso 1 1 calc R . .
C23P C -0.2866(10) -0.4936(7) -0.0143(5) 0.176(8) Uani 1 1 d DU . .
H23A H -0.2675 -0.4704 -0.0142 0.211 Uiso 1 1 calc R . .
H23B H -0.3124 -0.4840 -0.0019 0.211 Uiso 1 1 calc R . .
C24P C -0.2694(8) -0.5264(7) 0.0141(8) 0.151(7) Uani 1 1 d DU . .
H24B H -0.2675 -0.5160 0.0428 0.227 Uiso 1 1 calc R . .
H24C H -0.2424 -0.5341 0.0043 0.227 Uiso 1 1 calc R . .
H24D H -0.2873 -0.5501 0.0136 0.227 Uiso 1 1 calc R . .
P5 P -0.91302(15) -0.33110(19) -0.30908(18) 0.1174(16) Uani 1 1 d DU . .
C25P C -0.9432(7) -0.2865(6) -0.3139(9) 0.157(7) Uani 1 1 d DU . .
H25A H -0.9706 -0.2944 -0.3237 0.188 Uiso 1 1 calc R . .
H25B H -0.9463 -0.2741 -0.2859 0.188 Uiso 1 1 calc R . .
C26P C -0.9265(10) -0.2545(9) -0.3439(10) 0.185(8) Uani 1 1 d DU . .
H26B H -0.9456 -0.2319 -0.3459 0.277 Uiso 1 1 calc R . .
H26C H -0.9226 -0.2665 -0.3717 0.277 Uiso 1 1 calc R . .
H26D H -0.9004 -0.2445 -0.3333 0.277 Uiso 1 1 calc R . .
C27P C -0.8692(5) -0.3112(7) -0.2826(6) 0.128(5) Uani 1 1 d DU . .
H27B H -0.8494 -0.3335 -0.2790 0.154 Uiso 1 1 calc R . .
H27C H -0.8565 -0.2905 -0.3009 0.154 Uiso 1 1 calc R . .
C28P C -0.8771(9) -0.2922(9) -0.2399(6) 0.156(7) Uani 1 1 d DU . .
H28A H -0.8514 -0.2830 -0.2278 0.234 Uiso 1 1 calc R . .
H28B H -0.8895 -0.3123 -0.2213 0.234 Uiso 1 1 calc R . .
H28C H -0.8955 -0.2690 -0.2431 0.234 Uiso 1 1 calc R . .
C29P C -0.9402(7) -0.3593(7) -0.2696(8) 0.154(7) Uani 1 1 d DU . .
H29B H -0.9460 -0.3412 -0.2456 0.185 Uiso 1 1 calc R . .
H29C H -0.9665 -0.3683 -0.2813 0.185 Uiso 1 1 calc R . .
C30P C -0.9164(9) -0.3967(8) -0.2538(9) 0.173(8) Uani 1 1 d DU . .
H30A H -0.9331 -0.4118 -0.2338 0.260 Uiso 1 1 calc R . .
H30B H -0.8914 -0.3877 -0.2400 0.260 Uiso 1 1 calc R . .
H30C H -0.9096 -0.4141 -0.2776 0.260 Uiso 1 1 calc R . .
P6 P -0.95885(16) -0.3912(2) -0.3822(3) 0.165(3) Uani 1 1 d DU . .
C31P C -0.9583(8) -0.4246(10) -0.4261(9) 0.230(11) Uani 1 1 d DU . .
H31B H -0.9556 -0.4084 -0.4521 0.276 Uiso 1 1 calc R . .
H31C H -0.9344 -0.4426 -0.4241 0.276 Uiso 1 1 calc R . .
C32P C -0.9971(10) -0.4507(9) -0.4287(9) 0.215(9) Uani 1 1 d DU . .
H32B H -0.9971 -0.4660 -0.4550 0.323 Uiso 1 1 calc R . .
H32C H -1.0210 -0.4331 -0.4277 0.323 Uiso 1 1 calc R . .
H32D H -0.9978 -0.4696 -0.4050 0.323 Uiso 1 1 calc R . .
C33P C -0.9956(5) -0.3533(8) -0.3760(10) 0.212(9) Uani 1 1 d DU . .
H33B H -1.0235 -0.3638 -0.3793 0.254 Uiso 1 1 calc R . .
H33C H -0.9930 -0.3390 -0.3489 0.254 Uiso 1 1 calc R . .
C34P C -0.9826(8) -0.3264(12) -0.4133(11) 0.232(11) Uani 1 1 d DU . .
H34B H -0.9944 -0.2993 -0.4102 0.348 Uiso 1 1 calc R . .
H34C H -0.9921 -0.3386 -0.4395 0.348 Uiso 1 1 calc R . .
H34D H -0.9529 -0.3243 -0.4139 0.348 Uiso 1 1 calc R . .
C35P C -0.9785(10) -0.4278(9) -0.3450(11) 0.227(10) Uani 1 1 d DU . .
H35A H -0.9793 -0.4156 -0.3166 0.273 Uiso 1 1 calc R . .
H35B H -1.0065 -0.4355 -0.3528 0.273 Uiso 1 1 calc R . .
C36P C -0.9513(10) -0.4654(10) -0.3447(9) 0.210(10) Uani 1 1 d DU . .
H36A H -0.9621 -0.4853 -0.3248 0.314 Uiso 1 1 calc R . .
H36B H -0.9238 -0.4576 -0.3363 0.314 Uiso 1 1 calc R . .
H36C H -0.9506 -0.4773 -0.3728 0.314 Uiso 1 1 calc R . .
P1A P -1.03791(16) -0.29886(16) -0.21118(16) 0.1069(13) Uani 1 1 d U . .
F1A F -1.0815(4) -0.3211(5) -0.2185(5) 0.162(4) Uani 1 1 d U . .
F2A F -0.9951(5) -0.2810(5) -0.2086(5) 0.166(4) Uani 1 1 d U . .
F3A F -1.0472(6) -0.2892(5) -0.1671(5) 0.179(4) Uani 1 1 d U . .
F4A F -1.0220(5) -0.3417(5) -0.2010(6) 0.180(4) Uani 1 1 d U . .
F5A F -1.0573(5) -0.2574(5) -0.2258(5) 0.170(4) Uani 1 1 d U . .
F6A F -1.0266(4) -0.3106(5) -0.2584(4) 0.153(4) Uani 1 1 d U . .
P2B P -0.79439(15) -0.20482(16) -0.30284(16) 0.1068(13) Uani 1 1 d U . .
F1B F -0.7553(4) -0.2105(3) -0.3297(3) 0.123(3) Uani 1 1 d U . .
F2B F -0.8213(4) -0.2158(5) -0.3409(4) 0.156(4) Uani 1 1 d U . .
F3B F -0.7928(4) -0.2510(4) -0.2910(4) 0.137(3) Uani 1 1 d U . .
F4B F -0.7672(3) -0.1945(3) -0.2617(4) 0.119(3) Uani 1 1 d U . .
F5B F -0.7953(3) -0.1577(3) -0.3135(4) 0.121(3) Uani 1 1 d U . .
F6B F -0.8339(4) -0.1989(4) -0.2727(5) 0.148(4) Uani 1 1 d U . .
P3C P -0.3843(2) -0.48130(18) 0.10033(19) 0.1296(18) Uani 1 1 d U . .
F1C F -0.4231(5) -0.4866(5) 0.1285(5) 0.179(4) Uani 1 1 d U . .
F2C F -0.4046(4) -0.4396(4) 0.0828(4) 0.140(3) Uani 1 1 d U . .
F3C F -0.3663(4) -0.4548(5) 0.1366(4) 0.157(4) Uani 1 1 d U . .
F4C F -0.4060(6) -0.4991(6) 0.0601(6) 0.202(5) Uani 1 1 d U . .
F5C F -0.3429(4) -0.4732(4) 0.0743(4) 0.145(4) Uani 1 1 d U . .
F6C F -0.3699(6) -0.5248(5) 0.1126(6) 0.195(5) Uani 1 1 d U . .
P4D P -0.7793(4) -0.4560(4) -0.2516(4) 0.208(4) Uani 1 1 d U . .
F1D F -0.7579(6) -0.4408(5) -0.2090(6) 0.183(4) Uani 1 1 d U . .
F2D F -0.7522(9) -0.4953(7) -0.2534(8) 0.239(6) Uani 1 1 d U . .
F3D F -0.7409(6) -0.4353(6) -0.2802(6) 0.193(5) Uani 1 1 d U . .
F4D F -0.8121(8) -0.4735(8) -0.2246(9) 0.252(6) Uani 1 1 d U . .
F5D F -0.8006(8) -0.4737(8) -0.2880(9) 0.257(6) Uani 1 1 d U . .
F6D F -0.8044(6) -0.4156(7) -0.2532(6) 0.208(5) Uani 1 1 d U . .
P5E P -0.1676(2) -0.41976(18) 0.0004(2) 0.1247(16) Uani 1 1 d U . .
F1E F -0.1578(7) -0.3925(7) 0.0391(6) 0.212(5) Uani 1 1 d U . .
F2E F -0.2086(6) -0.3993(6) 0.0038(6) 0.221(5) Uani 1 1 d DU . .
F3E F -0.1532(6) -0.3890(6) -0.0274(7) 0.228(6) Uani 1 1 d DU . .
F4E F -0.1867(6) -0.4511(7) 0.0341(8) 0.246(6) Uani 1 1 d DU . .
F5E F -0.1880(8) -0.4436(8) -0.0292(8) 0.249(6) Uani 1 1 d U . .
F6E F -0.1324(6) -0.4443(6) -0.0024(7) 0.218(5) Uani 1 1 d DU . .
P6F P -0.2630(3) -0.1576(3) -0.4833(2) 0.162(3) Uani 1 1 d DU . .
F1F F -0.2539(7) -0.1510(7) -0.4363(4) 0.217(5) Uani 1 1 d DU . .
F2F F -0.3001(6) -0.1818(7) -0.4682(7) 0.226(5) Uani 1 1 d DU . .
F3F F -0.2715(7) -0.1683(7) -0.5293(4) 0.205(5) Uani 1 1 d DU . .
F4F F -0.2321(5) -0.1264(5) -0.4960(6) 0.192(5) Uani 1 1 d DU . .
F5F F -0.2914(7) -0.1218(6) -0.4912(7) 0.231(5) Uani 1 1 d DU . .
F6F F -0.2334(6) -0.1925(6) -0.4798(7) 0.228(6) Uani 1 1 d DU . .

loop_
_atom_site_aniso_label
_atom_site_aniso_U_11
_atom_site_aniso_U_22
_atom_site_aniso_U_33
_atom_site_aniso_U_23
_atom_site_aniso_U_13
_atom_site_aniso_U_12
Pt1 0.0561(3) 0.0849(4) 0.0713(4) -0.0135(3) -0.0044(2) -0.0180(3)
Pt2 0.1111(5) 0.0618(4) 0.0900(5) 0.0004(3) -0.0515(4) 0.0022(3)
Pt3 0.0499(3) 0.1390(6) 0.1147(6) -0.0375(5) 0.0147(3) 0.0072(4)
N1 0.086(6) 0.068(6) 0.062(5) -0.004(4) -0.012(4) 0.000(5)
N2 0.058(4) 0.117(8) 0.083(7) -0.025(6) 0.008(5) 0.018(4)
N3 0.072(5) 0.088(7) 0.078(6) -0.006(5) -0.013(5) -0.018(4)
N4 0.091(6) 0.078(6) 0.060(5) -0.006(5) -0.014(5) 0.023(6)
N5 0.075(6) 0.070(6) 0.098(7) -0.008(5) 0.032(5) 0.005(5)
N6 0.113(8) 0.056(6) 0.141(10) 0.008(6) 0.004(7) -0.019(6)
C1 0.061(7) 0.076(6) 0.080(8) 0.011(5) -0.010(5) -0.003(6)
C2 0.080(7) 0.081(6) 0.056(6) 0.004(5) -0.010(5) 0.003(6)
C3 0.070(6) 0.077(7) 0.058(6) -0.003(5) -0.013(5) 0.006(5)
C4 0.069(7) 0.085(6) 0.065(7) -0.001(5) -0.013(5) 0.004(6)
C5 0.062(7) 0.086(6) 0.079(8) 0.009(6) -0.014(5) -0.003(6)
C6 0.057(6) 0.092(6) 0.061(6) 0.021(5) -0.005(4) -0.004(6)
C7 0.075(7) 0.079(6) 0.064(7) 0.014(5) -0.009(5) 0.002(6)
C8 0.056(5) 0.094(8) 0.069(7) 0.025(5) -0.003(4) -0.001(5)
C9 0.051(6) 0.079(7) 0.073(5) 0.002(5) 0.013(5) 0.001(5)
C10 0.048(6) 0.101(8) 0.066(5) 0.009(5) -0.002(5) -0.003(5)
C11 0.057(6) 0.072(6) 0.073(5) -0.003(5) 0.001(5) 0.004(5)
C12 0.063(6) 0.066(6) 0.078(6) -0.007(5) 0.014(5) 0.003(5)
C13 0.068(7) 0.095(8) 0.078(6) -0.001(6) 0.006(6) -0.012(6)
C14 0.070(8) 0.111(9) 0.076(7) -0.003(6) 0.000(6) -0.019(7)
C15 0.052(5) 0.089(7) 0.062(6) 0.005(5) -0.004(4) -0.006(5)
C16 0.054(5) 0.098(8) 0.071(7) 0.023(5) -0.012(5) -0.008(5)
C17 0.075(6) 0.093(9) 0.068(7) 0.012(6) -0.008(5) -0.008(6)
C18 0.089(6) 0.088(9) 0.075(8) 0.023(6) -0.012(6) -0.004(7)
C19 0.068(6) 0.090(9) 0.068(7) 0.011(5) -0.004(5) 0.008(6)
C20 0.074(7) 0.071(7) 0.072(7) 0.001(5) -0.015(5) -0.001(6)
C21 0.054(6) 0.093(8) 0.077(6) 0.010(5) 0.002(5) 0.015(5)
C22 0.059(5) 0.089(7) 0.071(7) 0.015(5) -0.001(4) 0.008(5)
C23 0.056(5) 0.092(8) 0.060(6) 0.001(5) 0.001(4) 0.002(5)
C24 0.135(13) 0.107(8) 0.123(12) 0.023(9) 0.060(10) 0.014(9)
C25 0.092(9) 0.092(7) 0.085(8) 0.006(6) 0.018(6) 0.000(7)
C26 0.139(13) 0.095(8) 0.090(10) 0.025(7) 0.031(8) 0.016(8)
C27 0.110(11) 0.098(7) 0.076(8) 0.015(7) 0.017(7) 0.008(8)
C28 0.066(6) 0.092(6) 0.055(6) 0.017(5) -0.003(4) 0.000(5)
C29 0.132(13) 0.097(8) 0.116(12) 0.016(8) 0.054(9) 0.012(9)
C30 0.048(5) 0.099(7) 0.074(7) -0.002(6) 0.003(5) -0.009(4)
C31 0.051(5) 0.105(7) 0.085(8) 0.012(7) -0.005(6) -0.016(5)
C32 0.056(5) 0.108(7) 0.102(9) 0.018(8) -0.007(6) -0.009(5)
C33 0.058(5) 0.097(7) 0.090(8) -0.007(7) -0.006(6) -0.013(5)
C34 0.051(5) 0.099(7) 0.087(8) 0.001(7) -0.005(6) -0.004(5)
C35 0.051(5) 0.106(7) 0.068(7) -0.002(6) -0.006(5) -0.015(4)
C36 0.057(5) 0.086(8) 0.068(6) 0.007(5) 0.002(4) 0.013(5)
C37 0.056(5) 0.105(8) 0.057(7) 0.007(5) -0.003(4) 0.003(5)
C38 0.056(5) 0.131(11) 0.091(9) -0.026(8) 0.010(6) -0.003(6)
C39 0.058(5) 0.119(10) 0.092(9) -0.028(7) 0.008(6) 0.001(6)
C40 0.056(5) 0.109(9) 0.089(9) -0.009(7) -0.009(6) 0.022(5)
C41 0.057(5) 0.121(9) 0.059(7) 0.003(6) 0.001(5) 0.009(5)
C42 0.059(5) 0.111(8) 0.076(8) -0.012(6) -0.005(5) 0.010(5)
C43 0.075(7) 0.073(7) 0.074(6) -0.001(5) 0.022(5) 0.003(6)
C44 0.073(7) 0.097(9) 0.094(8) -0.003(6) 0.020(6) -0.004(6)
C45 0.068(6) 0.115(9) 0.108(10) 0.005(8) 0.006(7) 0.012(6)
C46 0.068(6) 0.136(10) 0.111(11) 0.014(9) 0.010(7) 0.013(6)
C47 0.055(5) 0.129(9) 0.109(11) 0.000(9) 0.000(7) 0.014(6)
C48 0.067(5) 0.096(9) 0.089(9) 0.004(6) -0.001(6) -0.029(6)
C49 0.066(5) 0.079(7) 0.067(7) -0.004(5) -0.007(5) -0.013(4)
C50 0.053(5) 0.100(8) 0.066(7) 0.002(6) -0.008(5) -0.015(5)
C51 0.091(7) 0.066(7) 0.075(7) 0.012(6) -0.014(5) 0.008(6)
C52 0.092(8) 0.102(10) 0.065(7) -0.003(7) -0.012(5) 0.035(8)
C53 0.083(7) 0.087(9) 0.082(7) 0.018(7) -0.012(5) -0.003(7)
C54 0.077(6) 0.082(8) 0.075(6) 0.010(6) -0.016(5) 0.018(6)
C55 0.075(7) 0.094(8) 0.079(6) 0.016(6) -0.015(6) 0.006(6)
C56 0.089(7) 0.081(8) 0.065(6) -0.009(5) 0.014(6) 0.003(6)
C57 0.067(5) 0.091(8) 0.094(9) -0.008(7) -0.008(6) 0.003(6)
C58 0.067(6) 0.108(9) 0.103(10) -0.012(7) 0.011(7) 0.017(5)
C59 0.063(5) 0.085(8) 0.093(9) -0.009(6) -0.009(6) -0.008(6)
C60 0.089(8) 0.102(9) 0.105(9) 0.025(7) 0.023(6) 0.008(7)
C61 0.130(10) 0.139(14) 0.097(10) 0.002(8) 0.003(8) -0.056(11)
C62 0.090(9) 0.125(11) 0.072(6) 0.005(7) -0.009(7) 0.039(8)
C63 0.098(10) 0.097(9) 0.076(7) 0.005(6) -0.010(6) 0.024(7)
C64 0.083(7) 0.098(9) 0.074(7) 0.012(7) -0.014(5) 0.012(7)
C65 0.088(9) 0.113(10) 0.077(7) 0.007(6) -0.014(6) 0.030(7)
C66 0.063(6) 0.060(6) 0.066(6) 0.007(4) 0.009(5) 0.013(5)
C67 0.063(6) 0.108(9) 0.084(9) 0.015(6) -0.013(6) -0.023(6)
C68 0.073(8) 0.061(7) 0.114(9) 0.000(6) 0.018(6) -0.008(6)
C69 0.088(9) 0.094(9) 0.083(7) 0.002(6) -0.021(7) 0.024(7)
C70 0.118(10) 0.181(16) 0.175(15) 0.096(13) -0.007(10) -0.034(12)
C71 0.122(11) 0.213(18) 0.153(14) 0.091(12) 0.003(9) -0.022(12)
C72 0.114(11) 0.134(14) 0.120(12) 0.003(9) -0.002(8) -0.051(10)
P1 0.0630(18) 0.107(3) 0.092(2) -0.031(2) 0.0084(17) -0.0174(18)
C1P 0.104(10) 0.123(8) 0.130(11) -0.026(7) 0.040(10) 0.005(8)
C2P 0.115(9) 0.122(8) 0.130(9) -0.004(7) -0.017(8) 0.012(8)
C3P 0.079(9) 0.159(11) 0.107(8) -0.007(9) 0.019(7) -0.012(9)
C4P 0.133(10) 0.142(8) 0.120(9) 0.006(7) 0.011(8) -0.016(8)
C5P 0.049(5) 0.129(11) 0.114(9) -0.021(9) -0.010(6) -0.020(7)
C6P 0.071(5) 0.118(8) 0.101(8) -0.005(7) 0.000(6) 0.004(6)
P2 0.0631(18) 0.083(2) 0.073(2) -0.0112(16) -0.0048(15) -0.0103(16)
C7P 0.073(6) 0.099(10) 0.083(9) -0.018(6) 0.007(6) -0.006(6)
C8P 0.089(7) 0.106(8) 0.094(7) -0.020(6) 0.010(6) 0.001(6)
C9P 0.069(7) 0.079(6) 0.092(8) -0.015(5) -0.006(6) -0.010(6)
C10P 0.095(8) 0.103(7) 0.105(8) -0.002(6) -0.014(6) 0.002(7)
C11P 0.073(7) 0.091(8) 0.083(7) -0.005(6) -0.007(6) -0.013(7)
C12P 0.085(7) 0.089(6) 0.076(6) -0.006(5) 0.003(6) -0.008(6)
P3 0.162(4) 0.079(2) 0.090(3) -0.009(2) -0.051(3) 0.008(3)
C13P 0.196(13) 0.181(17) 0.075(8) -0.005(8) -0.033(8) -0.035(14)
C14P 0.187(9) 0.210(13) 0.201(13) 0.006(9) -0.007(8) -0.015(9)
C15P 0.198(17) 0.093(9) 0.097(10) -0.015(7) -0.045(11) 0.037(11)
C16P 0.147(10) 0.102(7) 0.123(9) -0.011(7) 0.005(8) 0.012(7)
C17P 0.168(11) 0.092(11) 0.111(10) -0.024(8) -0.050(8) -0.017(9)
P4 0.178(5) 0.095(3) 0.136(4) -0.009(3) -0.096(4) 0.031(3)
C19P 0.155(15) 0.209(17) 0.210(17) -0.010(15) -0.057(11) 0.066(9)
C18P 0.164(10) 0.170(11) 0.159(11) 0.008(9) -0.007(8) -0.003(8)
C20P 0.240(13) 0.245(15) 0.245(14) 0.012(10) -0.012(9) 0.016(9)
C21P 0.242(19) 0.118(12) 0.20(2) 0.055(11) -0.049(13) 0.023(11)
C22P 0.257(13) 0.250(15) 0.251(15) 0.010(10) -0.006(9) 0.000(9)
C23P 0.22(2) 0.204(16) 0.106(9) 0.045(10) -0.085(12) 0.015(15)
C24P 0.166(11) 0.153(11) 0.136(9) 0.021(8) -0.037(8) 0.018(8)
P5 0.086(3) 0.147(4) 0.119(4) -0.019(3) 0.035(2) 0.020(3)
C25P 0.131(13) 0.149(12) 0.189(18) -0.024(9) 0.052(12) 0.041(11)
C26P 0.180(12) 0.179(10) 0.195(12) 0.015(8) 0.007(9) 0.012(9)
C27P 0.133(11) 0.121(13) 0.129(12) -0.037(10) 0.017(9) -0.008(9)
C28P 0.167(11) 0.168(11) 0.133(8) -0.027(8) 0.020(8) 0.002(9)
C29P 0.124(13) 0.173(15) 0.165(14) -0.005(11) 0.064(12) 0.004(10)
C30P 0.177(12) 0.175(10) 0.167(11) 0.011(8) 0.002(9) -0.003(8)
P6 0.072(3) 0.167(5) 0.255(8) -0.014(5) 0.001(4) -0.027(3)
C31P 0.21(2) 0.24(2) 0.243(17) -0.056(15) -0.096(15) -0.033(14)
C32P 0.210(11) 0.215(11) 0.221(11) -0.015(7) -0.011(7) -0.023(7)
C33P 0.085(9) 0.315(19) 0.23(2) 0.042(14) 0.010(14) 0.061(14)
C34P 0.237(14) 0.233(12) 0.228(14) 0.012(9) -0.005(9) 0.006(9)
C35P 0.152(17) 0.211(17) 0.32(2) 0.010(17) 0.05(2) -0.057(10)
C36P 0.216(13) 0.205(11) 0.208(13) 0.005(9) 0.005(9) -0.016(9)
P1A 0.108(3) 0.109(3) 0.104(3) 0.001(2) -0.012(2) -0.005(3)
F1A 0.120(5) 0.184(8) 0.183(8) -0.010(7) 0.019(5) -0.024(6)
F2A 0.145(6) 0.175(8) 0.179(8) 0.003(7) -0.032(6) -0.030(6)
F3A 0.215(9) 0.185(8) 0.137(5) -0.008(6) 0.002(6) -0.002(7)
F4A 0.178(8) 0.155(6) 0.209(8) 0.033(6) 0.008(7) 0.015(6)
F5A 0.179(8) 0.157(6) 0.174(8) 0.021(6) -0.003(7) 0.025(6)
F6A 0.131(7) 0.183(8) 0.147(5) -0.014(5) 0.018(5) -0.009(6)
P2B 0.099(3) 0.114(3) 0.108(3) 0.002(2) -0.016(2) 0.035(3)
F1B 0.123(5) 0.124(6) 0.121(6) -0.014(5) 0.006(4) 0.023(5)
F2B 0.148(7) 0.166(7) 0.154(6) -0.005(6) -0.044(5) 0.008(6)
F3B 0.149(7) 0.115(5) 0.148(7) 0.008(5) -0.023(5) 0.008(5)
F4B 0.129(6) 0.115(6) 0.115(5) -0.003(5) -0.019(5) 0.014(5)
F5B 0.116(6) 0.111(4) 0.135(6) 0.022(4) 0.002(5) 0.022(4)
F6B 0.117(5) 0.159(7) 0.167(7) 0.026(6) 0.027(5) 0.017(5)
P3C 0.163(5) 0.106(3) 0.120(4) 0.001(3) 0.044(3) -0.026(3)
F1C 0.173(7) 0.159(8) 0.205(8) 0.040(6) 0.054(6) -0.014(6)
F2C 0.146(7) 0.152(6) 0.122(6) 0.012(5) 0.005(5) -0.003(5)
F3C 0.161(7) 0.189(7) 0.120(6) -0.029(6) -0.001(5) 0.030(6)
F4C 0.194(8) 0.200(8) 0.212(7) -0.052(7) -0.021(6) -0.032(7)
F5C 0.148(6) 0.145(7) 0.143(7) -0.016(6) 0.032(5) -0.021(5)
F6C 0.216(9) 0.151(6) 0.218(9) 0.038(6) 0.054(7) 0.009(6)
P4D 0.191(7) 0.183(7) 0.250(9) 0.044(7) -0.077(6) -0.056(5)
F1D 0.184(8) 0.188(8) 0.178(6) 0.021(6) -0.011(6) 0.003(7)
F2D 0.261(9) 0.200(7) 0.255(10) -0.006(7) -0.027(8) -0.010(7)
F3D 0.197(7) 0.202(8) 0.181(8) 0.008(7) -0.019(6) 0.007(7)
F4D 0.241(8) 0.246(9) 0.270(9) 0.026(8) -0.002(7) -0.047(7)
F5D 0.249(9) 0.268(10) 0.254(8) -0.028(8) -0.048(7) -0.031(7)
F6D 0.188(8) 0.230(7) 0.206(9) 0.023(7) -0.022(7) -0.001(7)
P5E 0.145(4) 0.106(3) 0.123(4) -0.001(3) -0.026(3) -0.003(3)
F1E 0.223(9) 0.220(9) 0.193(7) -0.041(7) -0.028(7) -0.016(7)
F2E 0.182(7) 0.250(9) 0.232(9) 0.000(7) -0.013(6) 0.034(7)
F3E 0.254(10) 0.213(8) 0.216(8) 0.050(7) 0.020(8) -0.014(7)
F4E 0.260(10) 0.216(8) 0.262(9) 0.046(7) 0.040(8) -0.027(7)
F5E 0.255(9) 0.246(9) 0.245(8) -0.063(7) -0.052(8) -0.030(7)
F6E 0.200(7) 0.212(9) 0.243(10) 0.000(7) 0.009(7) 0.037(7)
P6F 0.188(6) 0.163(5) 0.134(4) 0.030(4) -0.063(5) -0.063(4)
F1F 0.243(10) 0.239(10) 0.170(6) -0.003(6) -0.018(6) -0.034(8)
F2F 0.222(8) 0.237(9) 0.220(9) 0.017(8) 0.010(7) -0.062(7)
F3F 0.219(9) 0.231(9) 0.166(6) -0.012(6) -0.026(6) -0.039(7)
F4F 0.199(7) 0.174(7) 0.203(8) 0.010(7) -0.007(7) -0.040(6)
F5F 0.227(8) 0.232(8) 0.235(9) 0.022(7) 0.006(8) 0.017(7)
F6F 0.250(9) 0.202(8) 0.231(9) 0.020(7) -0.015(8) 0.007(7)

loop_
_atom_type_symbol
_atom_type_description
_atom_type_scat_dispersion_real
_atom_type_scat_dispersion_imag
_atom_type_scat_source
C C -0.0020 0.0028 'International Tables Vol C Tables 4.2.6.8 and 6.1.1.4'
H H 0.0000 0.0000 'International Tables Vol C Tables 4.2.6.8 and 6.1.1.4'
N N -0.0031 0.0056 'International Tables Vol C Tables 4.2.6.8 and 6.1.1.4'
F F -0.0055 0.0172 'International Tables Vol C Tables 4.2.6.8 and 6.1.1.4'
P P 0.1274 0.1530 'International Tables Vol C Tables 4.2.6.8 and 6.1.1.4'
Pt Pt -7.6156 10.5557 'International Tables Vol C Tables 4.2.6.8 and 6.1.1.4'

loop_
_geom_angle_atom_site_label_1
_geom_angle_atom_site_label_2
_geom_angle_atom_site_label_3
_geom_angle
_geom_angle_site_symmetry_1
_geom_angle_site_symmetry_3
_geom_angle_publ_flag
N3 Pt1 N4 81.1(4) . 3_544 ?
N3 Pt1 P1 169.7(3) . . ?
N4 Pt1 P1 88.6(3) 3_544 . ?
N3 Pt1 P2 90.7(3) . . ?
N4 Pt1 P2 171.8(3) 3_544 . ?
P1 Pt1 P2 99.60(13) . . ?
N5 Pt2 N1 80.9(4) 2_445 . ?
N5 Pt2 P4 91.0(3) 2_445 . ?
N1 Pt2 P4 171.8(3) . . ?
N5 Pt2 P3 168.9(3) 2_445 . ?
N1 Pt2 P3 90.2(3) . . ?
P4 Pt2 P3 97.99(17) . . ?
N2 Pt3 N6 79.9(5) . 4_454 ?
N2 Pt3 P5 91.9(3) . . ?
N6 Pt3 P5 171.2(4) 4_454 . ?
N2 Pt3 P6 171.1(4) . . ?
N6 Pt3 P6 91.2(4) 4_454 . ?
P5 Pt3 P6 97.0(3) . . ?
C20 N1 C18 120.3(11) . . ?
C20 N1 Pt2 120.3(9) . . ?
C18 N1 Pt2 119.4(9) . . ?
C47 N2 C46 119.6(13) . . ?
C47 N2 Pt3 124.2(10) . . ?
C46 N2 Pt3 115.9(12) . . ?
C48 N3 C59 119.9(12) . . ?
C48 N3 Pt1 120.3(9) . . ?
C59 N3 Pt1 119.8(9) . . ?
C52 N4 C51 121.6(11) . . ?
C52 N4 Pt1 119.0(10) . 4_454 ?
C51 N4 Pt1 117.3(9) . 4_454 ?
C68 N5 C56 115.6(12) . . ?
C68 N5 Pt2 123.2(10) . 2_445 ?
C56 N5 Pt2 119.5(11) . 2_445 ?
C70 N6 C72 118.2(17) . . ?
C70 N6 Pt3 120.0(15) . 3_544 ?
C72 N6 Pt3 120.6(13) . 3_544 ?
C5 C1 C2 122.5(13) . . ?
C1 C2 C4 116.9(12) . . ?
C1 C2 C3 122.4(12) . . ?
C4 C2 C3 120.7(12) . . ?
C17 C3 C19 119.5(12) . . ?
C17 C3 C2 122.1(13) . . ?
C19 C3 C2 118.5(12) . . ?
C7 C4 C2 120.4(13) . . ?
C1 C5 C6 118.5(13) . . ?
C5 C6 C7 121.5(12) . . ?
C5 C6 C8 120.3(12) . . ?
C7 C6 C8 118.2(13) . . ?
C4 C7 C6 120.2(13) . . ?
C15 C8 C16 118.8(11) . . ?
C15 C8 C6 120.2(11) . . ?
C16 C8 C6 120.7(10) . . ?
C10 C9 C66 124.1(13) . . ?
C9 C10 C14 116.0(12) . . ?
C9 C10 C15 120.3(12) . . ?
C14 C10 C15 123.2(12) . . ?
C13 C11 C66 118.4(12) . . ?
C13 C11 C12 124.4(12) . . ?
C66 C11 C12 117.2(11) . . ?
C43 C12 C44 115.5(13) . . ?
C43 C12 C11 124.8(12) . . ?
C44 C12 C11 119.7(13) . . ?
C11 C13 C14 121.6(14) . . ?
C10 C14 C13 121.1(13) . . ?
C8 C15 C23 119.1(11) . . ?
C8 C15 C10 120.7(11) . . ?
C23 C15 C10 120.0(10) . . ?
C22 C16 C8 122.5(11) . . ?
C22 C16 C30 118.0(11) . . ?
C8 C16 C30 119.4(11) . . ?
C3 C17 C20 118.5(13) . . ?
N1 C18 C19 119.8(13) . . ?
C3 C19 C18 119.1(13) . . ?
N1 C20 C17 122.7(13) . . ?
C62 C21 C63 118.3(12) . . ?
C62 C21 C36 120.1(12) . . ?
C63 C21 C36 121.5(12) . . ?
C16 C22 C36 118.1(12) . . ?
C16 C22 C28 120.4(11) . . ?
C36 C22 C28 121.4(11) . . ?
C36 C23 C15 120.1(11) . . ?
C36 C23 C37 120.3(11) . . ?
C15 C23 C37 119.6(11) . . ?
C25 C24 C29 122.7(16) . . ?
C26 C25 C24 115.3(15) . . ?
C26 C25 C60 125.0(16) . . ?
C24 C25 C60 119.2(15) . . ?
C25 C26 C27 121.5(17) . . ?
C28 C27 C26 122.9(15) . . ?
C27 C28 C29 118.2(14) . . ?
C27 C28 C22 123.6(13) . . ?
C29 C28 C22 117.8(14) . . ?
C28 C29 C24 118.0(16) . . ?
C32 C30 C31 121.9(11) . . ?
C32 C30 C16 117.5(12) . . ?
C31 C30 C16 120.3(13) . . ?
C34 C31 C30 119.2(14) . . ?
C30 C32 C33 117.7(14) . . ?
C35 C33 C32 119.4(14) . . ?
C31 C34 C35 119.9(14) . . ?
C33 C35 C34 121.7(11) . . ?
C33 C35 C49 119.2(12) . . ?
C34 C35 C49 119.0(12) . . ?
C23 C36 C22 121.1(11) . . ?
C23 C36 C21 120.3(11) . . ?
C22 C36 C21 118.5(12) . . ?
C39 C37 C57 119.3(12) . . ?
C39 C37 C23 123.6(12) . . ?
C57 C37 C23 117.0(12) . . ?
C39 C38 C41 121.6(15) . . ?
C37 C39 C38 120.1(14) . . ?
C57 C40 C41 119.9(13) . . ?
C38 C41 C40 119.6(12) . . ?
C38 C41 C42 120.7(14) . . ?
C40 C41 C42 119.4(12) . . ?
C45 C42 C41 117.6(13) . . ?
C45 C42 C58 120.1(13) . . ?
C41 C42 C58 122.3(15) . . ?
C12 C43 C56 121.5(14) . . ?
C68 C44 C12 118.9(15) . . ?
C42 C45 C46 116.5(15) . . ?
N2 C46 C45 120.6(17) . . ?
N2 C47 C58 126.1(16) . . ?
N3 C48 C67 121.6(13) . . ?
C50 C49 C67 122.1(12) . . ?
C50 C49 C35 121.3(12) . . ?
C67 C49 C35 116.5(12) . . ?
C49 C50 C59 118.5(13) . . ?
N4 C51 C53 122.7(13) . . ?
N4 C52 C64 121.4(14) . . ?
C51 C53 C54 115.6(14) . . ?
C64 C54 C53 118.4(12) . . ?
C64 C54 C55 123.2(13) . . ?
C53 C54 C55 118.2(13) . . ?
C65 C55 C69 120.2(13) . . ?
C65 C55 C54 119.7(14) . . ?
C69 C55 C54 119.9(14) . . ?
N5 C56 C43 123.4(14) . . ?
C40 C57 C37 119.5(13) . . ?
C47 C58 C42 116.5(16) . . ?
N3 C59 C50 120.7(13) . . ?
C61 C60 C71 115.5(19) . . ?
C61 C60 C25 119.6(17) . . ?
C71 C60 C25 124.0(19) . . ?
C60 C61 C72 120.2(19) . . ?
C65 C62 C21 121.1(15) . . ?
C69 C63 C21 120.8(14) . . ?
C54 C64 C52 119.8(14) . . ?
C62 C65 C55 120.4(15) . . ?
C9 C66 C11 118.7(12) . . ?
C49 C67 C48 117.0(13) . . ?
N5 C68 C44 125.1(14) . . ?
C63 C69 C55 118.9(14) . . ?
N6 C70 C71 119(2) . . ?
C60 C71 C70 125(2) . . ?
N6 C72 C61 120.6(19) . . ?
C1P P1 C5P 106.2(10) . . ?
C1P P1 C3P 107.1(8) . . ?
C5P P1 C3P 104.2(9) . . ?
C1P P1 Pt1 108.9(7) . . ?
C5P P1 Pt1 121.5(5) . . ?
C3P P1 Pt1 108.1(6) . . ?
C2P C1P P1 114.7(12) . . ?
C4P C3P P1 116.6(13) . . ?
C6P C5P P1 115.5(11) . . ?
C11P P2 C9P 107.7(6) . . ?
C11P P2 C7P 105.6(7) . . ?
C9P P2 C7P 102.3(7) . . ?
C11P P2 Pt1 114.7(5) . . ?
C9P P2 Pt1 113.3(5) . . ?
C7P P2 Pt1 112.1(4) . . ?
C8P C7P P2 114.5(10) . . ?
C10P C9P P2 115.6(10) . . ?
C12P C11P P2 111.5(9) . . ?
C17P P3 C15P 105.1(11) . . ?
C17P P3 C13P 105.6(9) . . ?
C15P P3 C13P 103.9(12) . . ?
C17P P3 Pt2 119.8(7) . . ?
C15P P3 Pt2 112.7(5) . . ?
C13P P3 Pt2 108.4(9) . . ?
C14P C13P P3 113.5(17) . . ?
C16P C15P P3 119.0(12) . . ?
C18P C17P P3 107.4(14) . . ?
C19P P4 C23P 124.1(14) . . ?
C19P P4 C21P 94.5(16) . . ?
C23P P4 C21P 92.7(15) . . ?
C19P P4 Pt2 107.3(10) . . ?
C23P P4 Pt2 120.5(7) . . ?
C21P P4 Pt2 112.4(10) . . ?
C20P C19P P4 97(2) . . ?
C22P C21P P4 111(2) . . ?
C24P C23P P4 117.3(16) . . ?
C25P P5 C27P 100.9(13) . . ?
C25P P5 C29P 102.0(11) . . ?
C27P P5 C29P 105.0(12) . . ?
C25P P5 Pt3 119.1(9) . . ?
C27P P5 Pt3 111.8(6) . . ?
C29P P5 Pt3 116.1(9) . . ?
C26P C25P P5 115.0(17) . . ?
C28P C27P P5 115.7(16) . . ?
C30P C29P P5 112.7(16) . . ?
C33P P6 C31P 122.4(17) . . ?
C33P P6 C35P 98.8(15) . . ?
C31P P6 C35P 96.2(18) . . ?
C33P P6 Pt3 110.4(9) . . ?
C31P P6 Pt3 111.8(9) . . ?
C35P P6 Pt3 115.8(13) . . ?
C32P C31P P6 112.2(15) . . ?
C34P C33P P6 97.5(15) . . ?
C36P C35P P6 109(2) . . ?
F3A P1A F4A 94.0(10) . . ?
F3A P1A F2A 93.3(10) . . ?
F4A P1A F2A 91.5(10) . . ?
F3A P1A F5A 90.5(10) . . ?
F4A P1A F5A 173.2(10) . . ?
F2A P1A F5A 93.3(9) . . ?
F3A P1A F6A 177.9(11) . . ?
F4A P1A F6A 84.1(9) . . ?
F2A P1A F6A 86.0(9) . . ?
F5A P1A F6A 91.5(9) . . ?
F3A P1A F1A 92.9(10) . . ?
F4A P1A F1A 85.2(9) . . ?
F2A P1A F1A 173.2(9) . . ?
F5A P1A F1A 89.4(9) . . ?
F6A P1A F1A 87.7(8) . . ?
F2B P2B F1B 90.9(8) . . ?
F2B P2B F3B 89.0(8) . . ?
F1B P2B F3B 89.4(7) . . ?
F2B P2B F5B 92.8(7) . . ?
F1B P2B F5B 90.8(7) . . ?
F3B P2B F5B 178.3(8) . . ?
F2B P2B F4B 177.7(9) . . ?
F1B P2B F4B 90.7(6) . . ?
F3B P2B F4B 89.4(6) . . ?
F5B P2B F4B 88.8(6) . . ?
F2B P2B F6B 91.8(8) . . ?
F1B P2B F6B 177.2(8) . . ?
F3B P2B F6B 90.1(8) . . ?
F5B P2B F6B 89.7(7) . . ?
F4B P2B F6B 86.5(7) . . ?
F6C P3C F4C 90.0(12) . . ?
F6C P3C F1C 90.1(9) . . ?
F4C P3C F1C 93.1(11) . . ?
F6C P3C F3C 102.3(10) . . ?
F4C P3C F3C 167.7(11) . . ?
F1C P3C F3C 87.1(9) . . ?
F6C P3C F5C 91.5(9) . . ?
F4C P3C F5C 91.5(9) . . ?
F1C P3C F5C 175.2(10) . . ?
F3C P3C F5C 88.1(8) . . ?
F6C P3C F2C 170.8(11) . . ?
F4C P3C F2C 81.2(10) . . ?
F1C P3C F2C 87.4(8) . . ?
F3C P3C F2C 86.5(8) . . ?
F5C P3C F2C 91.7(8) . . ?
F5D P4D F2D 85.2(16) . . ?
F5D P4D F6D 93.2(14) . . ?
F2D P4D F6D 175.1(16) . . ?
F5D P4D F4D 87.4(15) . . ?
F2D P4D F4D 96.6(15) . . ?
F6D P4D F4D 87.9(15) . . ?
F5D P4D F1D 173.9(15) . . ?
F2D P4D F1D 92.4(12) . . ?
F6D P4D F1D 89.6(12) . . ?
F4D P4D F1D 87.3(15) . . ?
F5D P4D F3D 95.1(15) . . ?
F2D P4D F3D 83.6(14) . . ?
F6D P4D F3D 92.0(11) . . ?
F4D P4D F3D 177.5(15) . . ?
F1D P4D F3D 90.2(10) . . ?
F6E P5E F3E 95.4(9) . . ?
F6E P5E F5E 91.8(15) . . ?
F3E P5E F5E 98.0(16) . . ?
F6E P5E F1E 102.0(13) . . ?
F3E P5E F1E 90.8(13) . . ?
F5E P5E F1E 162.9(16) . . ?
F6E P5E F2E 171.7(12) . . ?
F3E P5E F2E 91.4(8) . . ?
F5E P5E F2E 82.5(14) . . ?
F1E P5E F2E 82.6(12) . . ?
F6E P5E F4E 89.8(8) . . ?
F3E P5E F4E 174.2(12) . . ?
F5E P5E F4E 84.4(15) . . ?
F1E P5E F4E 85.4(13) . . ?
F2E P5E F4E 83.7(8) . . ?
F4F P6F F6F 95.9(13) . . ?
F4F P6F F5F 80.8(12) . . ?
F6F P6F F5F 174.4(14) . . ?
F4F P6F F3F 91.3(11) . . ?
F6F P6F F3F 90.8(14) . . ?
F5F P6F F3F 84.7(13) . . ?
F4F P6F F2F 168.0(15) . . ?
F6F P6F F2F 95.5(13) . . ?
F5F P6F F2F 88.1(14) . . ?
F3F P6F F2F 92.1(12) . . ?
F4F P6F F1F 91.8(12) . . ?
F6F P6F F1F 84.9(13) . . ?
F5F P6F F1F 99.7(14) . . ?
F3F P6F F1F 174.9(14) . . ?
F2F P6F F1F 85.6(12) . . ?

loop_
_geom_bond_atom_site_label_1
_geom_bond_atom_site_label_2
_geom_bond_distance
_geom_bond_site_symmetry_2
_geom_bond_publ_flag
Pt1 N3 2.059(11) . ?
Pt1 N4 2.109(10) 3_544 ?
Pt1 P1 2.273(3) . ?
Pt1 P2 2.278(3) . ?
Pt2 N5 2.083(12) 2_445 ?
Pt2 N1 2.106(10) . ?
Pt2 P4 2.270(4) . ?
Pt2 P3 2.279(4) . ?
Pt3 N2 2.088(11) . ?
Pt3 N6 2.082(15) 4_454 ?
Pt3 P5 2.276(5) . ?
Pt3 P6 2.285(6) . ?
N1 C20 1.290(17) . ?
N1 C18 1.337(19) . ?
N2 C47 1.33(2) . ?
N2 C46 1.35(2) . ?
N3 C48 1.331(18) . ?
N3 C59 1.332(19) . ?
N4 C52 1.307(19) . ?
N4 C51 1.329(18) . ?
N4 Pt1 2.109(10) 4_454 ?
N5 C68 1.31(2) . ?
N5 C56 1.360(18) . ?
N5 Pt2 2.083(12) 2_445 ?
N6 C70 1.28(3) . ?
N6 C72 1.37(2) . ?
N6 Pt3 2.082(15) 3_544 ?
C1 C5 1.389(18) . ?
C1 C2 1.395(19) . ?
C2 C4 1.40(2) . ?
C2 C3 1.472(17) . ?
C3 C17 1.352(19) . ?
C3 C19 1.368(19) . ?
C4 C7 1.392(18) . ?
C5 C6 1.365(19) . ?
C6 C7 1.365(19) . ?
C6 C8 1.513(17) . ?
C8 C15 1.368(17) . ?
C8 C16 1.419(18) . ?
C9 C10 1.370(19) . ?
C9 C66 1.380(17) . ?
C10 C14 1.39(2) . ?
C10 C15 1.482(18) . ?
C11 C13 1.327(19) . ?
C11 C66 1.439(18) . ?
C11 C12 1.453(19) . ?
C12 C43 1.329(19) . ?
C12 C44 1.46(2) . ?
C13 C14 1.43(2) . ?
C15 C23 1.451(17) . ?
C16 C22 1.372(17) . ?
C16 C30 1.532(17) . ?
C17 C20 1.384(19) . ?
C18 C19 1.397(19) . ?
C21 C62 1.37(2) . ?
C21 C63 1.44(2) . ?
C21 C36 1.482(18) . ?
C22 C36 1.410(18) . ?
C22 C28 1.509(18) . ?
C23 C36 1.362(18) . ?
C23 C37 1.476(17) . ?
C24 C25 1.39(2) . ?
C24 C29 1.42(2) . ?
C25 C26 1.35(2) . ?
C25 C60 1.43(2) . ?
C26 C27 1.40(2) . ?
C27 C28 1.33(2) . ?
C28 C29 1.39(2) . ?
C30 C32 1.42(2) . ?
C30 C31 1.40(2) . ?
C31 C34 1.378(18) . ?
C32 C33 1.426(18) . ?
C33 C35 1.38(2) . ?
C34 C35 1.41(2) . ?
C35 C49 1.511(17) . ?
C37 C39 1.38(2) . ?
C37 C57 1.44(2) . ?
C38 C39 1.373(19) . ?
C38 C41 1.40(2) . ?
C40 C57 1.401(19) . ?
C40 C41 1.38(2) . ?
C41 C42 1.475(19) . ?
C42 C45 1.42(2) . ?
C42 C58 1.44(2) . ?
C43 C56 1.403(19) . ?
C44 C68 1.38(2) . ?
C45 C46 1.45(2) . ?
C47 C58 1.34(2) . ?
C48 C67 1.431(19) . ?
C49 C50 1.326(19) . ?
C49 C67 1.37(2) . ?
C50 C59 1.441(18) . ?
C51 C53 1.386(19) . ?
C52 C64 1.385(19) . ?
C53 C54 1.47(2) . ?
C54 C64 1.37(2) . ?
C54 C55 1.493(19) . ?
C55 C65 1.40(2) . ?
C55 C69 1.40(2) . ?
C60 C61 1.37(3) . ?
C60 C71 1.23(3) . ?
C61 C72 1.42(3) . ?
C62 C65 1.38(2) . ?
C63 C69 1.38(2) . ?
C70 C71 1.48(3) . ?
P1 C1P 1.782(12) . ?
P1 C5P 1.786(11) . ?
P1 C3P 1.833(12) . ?
C1P C2P 1.515(14) . ?
C3P C4P 1.533(14) . ?
C5P C6P 1.510(13) . ?
P2 C11P 1.797(11) . ?
P2 C9P 1.814(10) . ?
P2 C7P 1.832(10) . ?
C7P C8P 1.522(13) . ?
C9P C10P 1.521(13) . ?
C11P C12P 1.540(13) . ?
P3 C17P 1.784(12) . ?
P3 C15P 1.817(12) . ?
P3 C13P 1.819(13) . ?
C13P C14P 1.538(15) . ?
C15P C16P 1.513(14) . ?
C17P C18P 1.514(15) . ?
P4 C19P 1.806(14) . ?
P4 C23P 1.807(13) . ?
P4 C21P 1.806(14) . ?
C19P C20P 1.553(16) . ?
C21P C22P 1.532(16) . ?
C23P C24P 1.521(15) . ?
P5 C25P 1.785(13) . ?
P5 C27P 1.797(13) . ?
P5 C29P 1.804(13) . ?
C25P C26P 1.527(15) . ?
C27P C28P 1.522(14) . ?
C29P C30P 1.547(15) . ?
P6 C33P 1.753(14) . ?
P6 C31P 1.783(14) . ?
P6 C35P 1.814(14) . ?
C31P C32P 1.546(15) . ?
C33P C34P 1.543(15) . ?
C35P C36P 1.531(16) . ?
P1A F3A 1.474(16) . ?
P1A F4A 1.540(16) . ?
P1A F2A 1.531(15) . ?
P1A F5A 1.582(15) . ?
P1A F6A 1.601(15) . ?
P1A F1A 1.631(15) . ?
P2B F2B 1.547(14) . ?
P2B F1B 1.559(12) . ?
P2B F3B 1.569(13) . ?
P2B F5B 1.590(12) . ?
P2B F4B 1.624(12) . ?
P2B F6B 1.633(13) . ?
P3C F6C 1.560(17) . ?
P3C F4C 1.582(18) . ?
P3C F1C 1.575(15) . ?
P3C F3C 1.568(15) . ?
P3C F5C 1.619(13) . ?
P3C F2C 1.629(14) . ?
P4D F5D 1.48(2) . ?
P4D F2D 1.57(3) . ?
P4D F6D 1.57(2) . ?
P4D F4D 1.50(3) . ?
P4D F1D 1.61(2) . ?
P4D F3D 1.70(2) . ?
P5E F6E 1.42(2) . ?
P5E F3E 1.426(19) . ?
P5E F5E 1.40(2) . ?
P5E F1E 1.563(19) . ?
P5E F2E 1.51(2) . ?
P5E F4E 1.62(2) . ?
P6F F4F 1.505(12) . ?
P6F F6F 1.513(14) . ?
P6F F5F 1.529(14) . ?
P6F F3F 1.535(13) . ?
P6F F2F 1.535(13) . ?
P6F F1F 1.546(13) . ?
